data_7005570
loop_
_publ_author_name
'Su, Wei Lin'
'Yu, Yu Cheng'
'Tseng, Mei Ching'
'Wang, Shao Pin'
'Huang, Wen Liang'

_publ_section_title
;
 Photophysical and electrochemical properties of new ortho-metalated
 complexes of rhodium(III) containing 2,2'-dipyridylketone and
 2,2'-dipyridylamine. An experimental and theoretical study.
;
_journal_issue 31
_journal_name_full 'Dalton transactions (Cambridge, England : 2003)'
_journal_page_first 3440
_journal_page_last 3449
_journal_paper_doi 10.1039/b703216a
_journal_year 2007
_chemical_formula_moiety 'C32 H25 F6 N5 P Rh'
_chemical_formula_sum 'C32 H25 F6 N5 P Rh'
_chemical_formula_weight 727.45
_chemical_name_systematic
;
?
;
_space_group_IT_number 61
_symmetry_cell_setting orthorhombic
_symmetry_space_group_name_Hall '-P 2ac 2ab'
_symmetry_space_group_name_H-M 'P b c a'
_atom_sites_solution_hydrogens geom
_atom_sites_solution_primary direct
_atom_sites_solution_secondary difmap
_audit_creation_method SHELXL-97
_cell_angle_alpha 90.00
_cell_angle_beta 90.00
_cell_angle_gamma 90.00
_cell_formula_units_Z 8
_cell_length_a 11.1828(2)
_cell_length_b 16.6037(4)
_cell_length_c 31.8082(8)
_cell_measurement_reflns_used 12247
_cell_measurement_temperature 200(2)
_cell_measurement_theta_max 25.35
_cell_measurement_theta_min 2.037
_cell_volume 5906.0(2)
_computing_cell_refinement 'HKL Scalepack (Otwinowski & Minor 1997)'
_computing_data_collection 'Collect (Nonius BV, 1997-2000)'
_computing_data_reduction 'HKL Denzo and Scalepack (Otwinowski & Minor 19'
_computing_molecular_graphics 'Ortep-3 for Windows (Farrugia, 1997)'
_computing_publication_material 'WinGX publication routines (Farrugia, 1999)'
_computing_structure_refinement 'SHELXL-97 (Sheldrick, 1997)'
_computing_structure_solution 'SHELXS-86 (Sheldrick, 1986)'
_diffrn_ambient_temperature 200(2)
_diffrn_detector_area_resol_mean 9
_diffrn_measured_fraction_theta_full 0.949
_diffrn_measured_fraction_theta_max 0.949
_diffrn_measurement_device_type KappaCCD
_diffrn_measurement_method 'CCD rotation images, thick slices'
_diffrn_radiation_monochromator graphite
_diffrn_radiation_source 'fine-focus sealed tube'
_diffrn_radiation_type MoK\a
_diffrn_radiation_wavelength 0.71073
_diffrn_reflns_av_R_equivalents 0.0600
_diffrn_reflns_av_sigmaI/netI 0.0568
_diffrn_reflns_limit_h_max 13
_diffrn_reflns_limit_h_min -9
_diffrn_reflns_limit_k_max 20
_diffrn_reflns_limit_k_min -8
_diffrn_reflns_limit_l_max 31
_diffrn_reflns_limit_l_min -38
_diffrn_reflns_number 14231
_diffrn_reflns_theta_full 25.36
_diffrn_reflns_theta_max 25.36
_diffrn_reflns_theta_min 2.23
_exptl_absorpt_coefficient_mu 0.703
_exptl_absorpt_correction_T_max 0.9316
_exptl_absorpt_correction_T_min 0.7243
_exptl_absorpt_correction_type multi-scan
_exptl_absorpt_process_details
;
?
;
_exptl_crystal_colour yellow
_exptl_crystal_density_diffrn 1.636
_exptl_crystal_density_method 'not measured'
_exptl_crystal_description prism
_exptl_crystal_F_000 2928
_exptl_crystal_size_max 0.52
_exptl_crystal_size_mid 0.25
_exptl_crystal_size_min 0.18
_refine_diff_density_max 0.857
_refine_diff_density_min -1.434
_refine_diff_density_rms 0.387
_refine_ls_extinction_method none
_refine_ls_goodness_of_fit_ref 1.105
_refine_ls_hydrogen_treatment fixed
_refine_ls_matrix_type full
_refine_ls_number_parameters 406
_refine_ls_number_reflns 5031
_refine_ls_number_restraints 0
_refine_ls_restrained_S_all 1.105
_refine_ls_R_factor_all 0.0658
_refine_ls_R_factor_gt 0.0389
_refine_ls_shift/su_max 0.001
_refine_ls_shift/su_mean 0.000
_refine_ls_structure_factor_coef Fsqd
_refine_ls_weighting_details 'calc w=1/[\s^2^(Fo^2^)+(0.0713P)^2^+0.0000P] where P=(Fo^2^+2Fc^2^)/3'
_refine_ls_weighting_scheme calc
_refine_ls_wR_factor_gt 0.0998
_refine_ls_wR_factor_ref 0.1281
_reflns_number_gt 3723
_reflns_number_total 5031
_reflns_threshold_expression >2sigma(I)
_cod_data_source_file b703216a.txt
_cod_data_source_block 5558
_cod_database_code 7005570

loop_
_symmetry_equiv_pos_as_xyz
'x, y, z'
'-x+1/2, -y, z+1/2'
'x+1/2, -y+1/2, -z'
'-x, y+1/2, -z+1/2'
'-x, -y, -z'
'x-1/2, y, -z-1/2'
'-x-1/2, y-1/2, z'
'x, -y-1/2, z-1/2'

loop_
_atom_site_label
_atom_site_type_symbol
_atom_site_fract_x
_atom_site_fract_y
_atom_site_fract_z
_atom_site_U_iso_or_equiv
_atom_site_adp_type
_atom_site_occupancy
_atom_site_symmetry_multiplicity
_atom_site_calc_flag
_atom_site_refinement_flags
_atom_site_disorder_assembly
_atom_site_disorder_group
Rh1 Rh 0.75956(3) 0.240198(18) 0.634760(12) 0.02023(14) Uani 1 1 d . . .
P1 P 0.78035(10) 0.15525(7) 0.45686(5) 0.0329(3) Uani 1 1 d . . .
F1 F 0.6854(3) 0.19293(18) 0.48930(10) 0.0608(9) Uani 1 1 d . . .
F2 F 0.8330(3) 0.10011(15) 0.49332(11) 0.0582(9) Uani 1 1 d . . .
F3 F 0.8716(3) 0.11821(15) 0.42417(11) 0.0611(10) Uani 1 1 d . . .
F4 F 0.7239(2) 0.20951(16) 0.42061(10) 0.0467(8) Uani 1 1 d . . .
F5 F 0.8732(3) 0.22391(15) 0.46773(11) 0.0607(10) Uani 1 1 d . . .
F6 F 0.6852(3) 0.08604(15) 0.44617(10) 0.0590(9) Uani 1 1 d . . .
N1 N 0.8893(3) 0.16171(17) 0.60508(11) 0.0222(8) Uani 1 1 d . . .
N2' N 0.9619(3) 0.26530(17) 0.55999(13) 0.0315(10) Uani 1 1 d . . .
H2' H 1.0300 0.2848 0.5526 0.038 Uiso 1 1 calc R . .
N3 N 0.7685(3) 0.31086(19) 0.57732(12) 0.0228(8) Uani 1 1 d . . .
N4 N 0.6100(3) 0.18266(18) 0.61358(11) 0.0238(8) Uani 1 1 d . . .
N5 N 0.9024(3) 0.29419(19) 0.66430(12) 0.0269(9) Uani 1 1 d . . .
C1 C 0.9030(4) 0.0843(2) 0.61924(15) 0.0268(11) Uani 1 1 d . . .
H1 H 0.8475 0.0634 0.6395 0.032 Uiso 1 1 d R . .
C2 C 0.9923(4) 0.0348(2) 0.60571(16) 0.0329(12) Uani 1 1 d . . .
H2 H 0.9986 -0.0191 0.6164 0.040 Uiso 1 1 d R . .
C3 C 1.0735(4) 0.0628(2) 0.57625(17) 0.0343(12) Uani 1 1 d . . .
H3 H 1.1373 0.0288 0.5667 0.041 Uiso 1 1 d R . .
C4 C 1.0614(4) 0.1395(2) 0.56144(16) 0.0331(12) Uani 1 1 d . . .
H4 H 1.1164 0.1599 0.5409 0.040 Uiso 1 1 d R . .
C5 C 0.9679(3) 0.1873(2) 0.57638(15) 0.0241(10) Uani 1 1 d . . .
C6 C 0.8672(4) 0.3167(2) 0.55346(14) 0.0243(10) Uani 1 1 d . . .
C7 C 0.8817(4) 0.3760(2) 0.52263(15) 0.0304(11) Uani 1 1 d . . .
H7 H 0.9560 0.3789 0.5076 0.036 Uiso 1 1 d R . .
C8 C 0.7903(4) 0.4284(2) 0.51502(16) 0.0331(12) Uani 1 1 d . . .
H8 H 0.7997 0.4710 0.4949 0.040 Uiso 1 1 d R . .
C9 C 0.6839(4) 0.4191(2) 0.53690(16) 0.0357(12) Uani 1 1 d . . .
H9 H 0.6167 0.4530 0.5306 0.043 Uiso 1 1 d R . .
C10 C 0.6770(4) 0.3616(2) 0.56734(15) 0.0299(11) Uani 1 1 d . . .
H10 H 0.6028 0.3569 0.5823 0.036 Uiso 1 1 d R . .
C11 C 0.6093(4) 0.1174(2) 0.58864(15) 0.0293(11) Uani 1 1 d . . .
H11 H 0.6827 0.1007 0.5757 0.035 Uiso 1 1 d R . .
C12 C 0.5070(4) 0.0733(2) 0.58147(16) 0.0355(12) Uani 1 1 d . . .
H12 H 0.5096 0.0258 0.5643 0.043 Uiso 1 1 d R . .
C13 C 0.4011(4) 0.0985(2) 0.59950(17) 0.0362(12) Uani 1 1 d . . .
H13 H 0.3292 0.0680 0.5952 0.043 Uiso 1 1 d R . .
C14 C 0.4001(4) 0.1671(2) 0.62295(15) 0.0314(11) Uani 1 1 d . . .
H14 H 0.3263 0.1866 0.6346 0.038 Uiso 1 1 d R . .
C15 C 0.5048(4) 0.2095(2) 0.63015(14) 0.0257(10) Uani 1 1 d . . .
C16 C 0.5177(4) 0.2829(2) 0.65525(15) 0.0255(10) Uani 1 1 d . . .
C17 C 0.4212(4) 0.3269(2) 0.67061(15) 0.0325(11) Uani 1 1 d . . .
H17 H 0.3416 0.3073 0.6658 0.039 Uiso 1 1 d R . .
C18 C 0.4403(4) 0.3977(3) 0.69261(17) 0.0382(13) Uani 1 1 d . . .
H18 H 0.3733 0.4272 0.7036 0.046 Uiso 1 1 d R . .
C19 C 0.5551(4) 0.4258(2) 0.69888(16) 0.0346(12) Uani 1 1 d . . .
H19 H 0.5668 0.4759 0.7134 0.041 Uiso 1 1 d R . .
C20 C 0.6527(4) 0.3823(2) 0.68369(15) 0.0291(11) Uani 1 1 d . . .
H20 H 0.7325 0.4014 0.6885 0.035 Uiso 1 1 d R . .
C21 C 0.6366(4) 0.3098(2) 0.66172(14) 0.0241(10) Uani 1 1 d . . .
C22 C 0.9681(4) 0.3559(3) 0.64936(16) 0.0386(12) Uani 1 1 d . . .
H22 H 0.9433 0.3822 0.6239 0.046 Uiso 1 1 d R . .
C23 C 1.0693(4) 0.3831(3) 0.66846(18) 0.0477(14) Uani 1 1 d . . .
H23 H 1.1143 0.4269 0.6567 0.057 Uiso 1 1 d R . .
C24 C 1.1061(4) 0.3465(3) 0.70516(18) 0.0495(14) Uani 1 1 d . . .
H24 H 1.1778 0.3643 0.7190 0.059 Uiso 1 1 d R . .
C25 C 1.0378(4) 0.2841(3) 0.72181(17) 0.0414(12) Uani 1 1 d . . .
H25 H 1.0624 0.2587 0.7475 0.050 Uiso 1 1 d R . .
C26 C 0.9355(4) 0.2588(2) 0.70116(15) 0.0300(11) Uani 1 1 d . . .
C27 C 0.8539(4) 0.1955(2) 0.71616(16) 0.0300(11) Uani 1 1 d . . .
C28 C 0.8657(4) 0.1563(3) 0.75461(16) 0.0391(12) Uani 1 1 d . . .
H28 H 0.9300 0.1708 0.7731 0.047 Uiso 1 1 d R . .
C29 C 0.7850(5) 0.0980(3) 0.76640(17) 0.0442(13) Uani 1 1 d . . .
H29 H 0.7942 0.0704 0.7927 0.053 Uiso 1 1 d R . .
C30 C 0.6918(4) 0.0787(3) 0.73961(17) 0.0394(13) Uani 1 1 d . . .
H30 H 0.6349 0.0382 0.7475 0.047 Uiso 1 1 d R . .
C31 C 0.6787(4) 0.1172(2) 0.70136(15) 0.0316(11) Uani 1 1 d . . .
H31 H 0.6135 0.1027 0.6832 0.038 Uiso 1 1 d R . .
C32 C 0.7593(3) 0.1774(2) 0.68839(15) 0.0237(10) Uani 1 1 d . . .

loop_
_atom_site_aniso_label
_atom_site_aniso_U_11
_atom_site_aniso_U_22
_atom_site_aniso_U_33
_atom_site_aniso_U_23
_atom_site_aniso_U_13
_atom_site_aniso_U_12
Rh1 0.0199(2) 0.02172(19) 0.0190(3) 0.00048(14) 0.00063(14) 0.00074(11)
P1 0.0327(7) 0.0240(6) 0.0421(10) 0.0008(6) 0.0011(6) 0.0015(5)
F1 0.062(2) 0.082(2) 0.039(2) 0.0008(18) 0.0123(17) 0.0258(17)
F2 0.0545(19) 0.0510(16) 0.069(3) 0.0243(16) -0.0189(17) 0.0021(14)
F3 0.0575(19) 0.0476(15) 0.078(3) -0.0041(17) 0.0259(18) 0.0181(14)
F4 0.0489(17) 0.0411(14) 0.050(2) 0.0131(15) 0.0034(14) 0.0123(12)
F5 0.064(2) 0.0383(14) 0.080(3) -0.0023(16) -0.0133(18) -0.0186(14)
F6 0.064(2) 0.0478(16) 0.065(3) 0.0117(16) -0.0140(18) -0.0272(15)
N1 0.0233(18) 0.0209(15) 0.022(2) -0.0006(15) 0.0007(16) 0.0005(13)
N2' 0.024(2) 0.0267(17) 0.044(3) 0.0083(17) 0.0098(18) 0.0010(14)
N3 0.0233(18) 0.0244(17) 0.021(2) -0.0018(16) 0.0020(15) 0.0036(13)
N4 0.0240(19) 0.0257(16) 0.022(2) 0.0005(16) -0.0001(16) 0.0017(14)
N5 0.026(2) 0.0308(17) 0.024(3) -0.0045(17) -0.0008(16) -0.0003(15)
C1 0.031(2) 0.0218(19) 0.028(3) 0.0016(18) 0.005(2) 0.0008(17)
C2 0.031(3) 0.027(2) 0.041(4) -0.003(2) 0.000(2) 0.0020(18)
C3 0.026(2) 0.025(2) 0.052(4) -0.008(2) 0.004(2) 0.0052(17)
C4 0.027(2) 0.030(2) 0.042(4) -0.006(2) 0.011(2) -0.0022(18)
C5 0.019(2) 0.0227(19) 0.030(3) -0.0027(19) 0.0008(19) 0.0012(16)
C6 0.028(2) 0.0226(19) 0.022(3) -0.0005(19) 0.0005(19) 0.0023(16)
C7 0.037(3) 0.028(2) 0.026(3) 0.002(2) 0.005(2) -0.0019(18)
C8 0.049(3) 0.026(2) 0.025(3) 0.007(2) -0.004(2) 0.004(2)
C9 0.038(3) 0.032(2) 0.037(4) 0.009(2) 0.000(2) 0.009(2)
C10 0.028(2) 0.034(2) 0.028(3) 0.002(2) -0.002(2) 0.0102(19)
C11 0.034(2) 0.029(2) 0.026(3) -0.004(2) -0.003(2) 0.0045(18)
C12 0.034(3) 0.035(2) 0.038(4) -0.009(2) -0.009(2) -0.0037(19)
C13 0.031(3) 0.037(2) 0.041(4) -0.001(2) -0.006(2) -0.007(2)
C14 0.024(2) 0.037(2) 0.033(3) 0.000(2) -0.003(2) 0.0025(18)
C15 0.022(2) 0.032(2) 0.023(3) 0.003(2) 0.0005(19) 0.0009(17)
C16 0.026(2) 0.0246(19) 0.026(3) 0.001(2) 0.003(2) 0.0033(17)
C17 0.026(2) 0.042(2) 0.030(3) 0.001(2) 0.005(2) 0.0046(19)
C18 0.038(3) 0.038(2) 0.039(4) -0.009(2) 0.011(2) 0.011(2)
C19 0.044(3) 0.033(2) 0.027(3) -0.008(2) 0.005(2) 0.003(2)
C20 0.033(2) 0.028(2) 0.026(3) 0.000(2) 0.003(2) -0.0028(18)
C21 0.029(2) 0.0253(19) 0.018(3) 0.0054(19) -0.0005(19) 0.0016(17)
C22 0.039(3) 0.041(2) 0.036(4) 0.001(2) 0.003(2) -0.016(2)
C23 0.047(3) 0.065(3) 0.030(4) -0.009(3) 0.005(3) -0.029(3)
C24 0.033(3) 0.080(4) 0.035(4) -0.013(3) 0.000(3) -0.021(3)
C25 0.037(3) 0.058(3) 0.029(3) -0.001(3) -0.007(2) -0.006(2)
C26 0.029(2) 0.039(2) 0.022(3) -0.006(2) 0.002(2) 0.0024(18)
C27 0.029(2) 0.033(2) 0.028(3) -0.005(2) -0.001(2) 0.0065(18)
C28 0.043(3) 0.047(3) 0.028(3) 0.007(2) -0.007(2) 0.005(2)
C29 0.061(3) 0.051(3) 0.021(3) 0.013(3) -0.001(3) -0.001(3)
C30 0.044(3) 0.038(2) 0.036(4) 0.011(2) 0.008(3) -0.002(2)
C31 0.031(3) 0.035(2) 0.029(3) 0.004(2) 0.001(2) -0.0005(19)
C32 0.027(2) 0.026(2) 0.018(3) 0.0014(19) 0.0053(19) 0.0069(16)

loop_
_atom_type_symbol
_atom_type_description
_atom_type_scat_dispersion_real
_atom_type_scat_dispersion_imag
_atom_type_scat_source
C C 0.0033 0.0016 'International Tables Vol C Tables 4.2.6.8 and 6.1.1.4'
H H 0.0000 0.0000 'International Tables Vol C Tables 4.2.6.8 and 6.1.1.4'
N N 0.0061 0.0033 'International Tables Vol C Tables 4.2.6.8 and 6.1.1.4'
Rh Rh -1.1178 0.9187 'International Tables Vol C Tables 4.2.6.8 and 6.1.1.4'
P P 0.1023 0.0942 'International Tables Vol C Tables 4.2.6.8 and 6.1.1.4'
F F 0.0171 0.0103 'International Tables Vol C Tables 4.2.6.8 and 6.1.1.4'

loop_
_geom_angle_atom_site_label_1
_geom_angle_atom_site_label_2
_geom_angle_atom_site_label_3
_geom_angle
_geom_angle_site_symmetry_1
_geom_angle_site_symmetry_3
_geom_angle_publ_flag
C21 Rh1 C32 86.24(16) . . ?
C21 Rh1 N4 81.25(15) . . ?
C32 Rh1 N4 92.09(15) . . ?
C21 Rh1 N5 94.97(16) . . ?
C32 Rh1 N5 80.72(16) . . ?
N4 Rh1 N5 172.12(15) . . ?
C21 Rh1 N1 178.28(14) . . ?
C32 Rh1 N1 93.38(14) . . ?
N4 Rh1 N1 97.08(13) . . ?
N5 Rh1 N1 86.63(13) . . ?
C21 Rh1 N3 94.61(14) . . ?
C32 Rh1 N3 177.15(14) . . ?
N4 Rh1 N3 90.73(13) . . ?
N5 Rh1 N3 96.49(13) . . ?
N1 Rh1 N3 85.85(12) . . ?
F5 P1 F3 90.03(18) . . ?
F5 P1 F2 90.72(17) . . ?
F3 P1 F2 90.95(18) . . ?
F5 P1 F4 90.62(16) . . ?
F3 P1 F4 89.99(17) . . ?
F2 P1 F4 178.37(17) . . ?
F5 P1 F6 179.4(2) . . ?
F3 P1 F6 90.57(18) . . ?
F2 P1 F6 89.31(16) . . ?
F4 P1 F6 89.34(16) . . ?
F5 P1 F1 90.73(19) . . ?
F3 P1 F1 178.7(2) . . ?
F2 P1 F1 90.05(18) . . ?
F4 P1 F1 89.00(16) . . ?
F6 P1 F1 88.67(18) . . ?
C5 N1 C1 116.7(3) . . ?
C5 N1 Rh1 123.2(2) . . ?
C1 N1 Rh1 119.7(3) . . ?
C6 N2' C5 131.9(3) . . ?
C6 N2' H2' 114.1 . . ?
C5 N2' H2' 114.1 . . ?
C6 N3 C10 116.2(4) . . ?
C6 N3 Rh1 123.5(3) . . ?
C10 N3 Rh1 119.7(3) . . ?
C11 N4 C15 119.1(4) . . ?
C11 N4 Rh1 125.3(3) . . ?
C15 N4 Rh1 115.2(3) . . ?
C22 N5 C26 118.9(4) . . ?
C22 N5 Rh1 126.4(3) . . ?
C26 N5 Rh1 114.6(3) . . ?
C2 C1 N1 122.9(4) . . ?
C2 C1 H1 117.9 . . ?
N1 C1 H1 119.2 . . ?
C1 C2 C3 119.5(4) . . ?
C1 C2 H2 120.2 . . ?
C3 C2 H2 120.3 . . ?
C4 C3 C2 118.8(4) . . ?
C4 C3 H3 120.9 . . ?
C2 C3 H3 120.3 . . ?
C3 C4 C5 119.1(4) . . ?
C3 C4 H4 120.1 . . ?
C5 C4 H4 120.8 . . ?
N1 C5 C4 123.0(4) . . ?
N1 C5 N2' 121.2(3) . . ?
C4 C5 N2' 115.8(4) . . ?
N3 C6 N2' 120.2(4) . . ?
N3 C6 C7 122.9(4) . . ?
N2' C6 C7 116.9(4) . . ?
C8 C7 C6 119.1(4) . . ?
C8 C7 H7 121.8 . . ?
C6 C7 H7 119.1 . . ?
C7 C8 C9 118.8(4) . . ?
C7 C8 H8 120.5 . . ?
C9 C8 H8 120.7 . . ?
C10 C9 C8 119.0(4) . . ?
C10 C9 H9 121.0 . . ?
C8 C9 H9 120.1 . . ?
C9 C10 N3 123.8(4) . . ?
C9 C10 H10 117.3 . . ?
N3 C10 H10 118.9 . . ?
N4 C11 C12 122.2(4) . . ?
N4 C11 H11 118.8 . . ?
C12 C11 H11 119.1 . . ?
C11 C12 C13 118.8(4) . . ?
C11 C12 H12 120.4 . . ?
C13 C12 H12 120.7 . . ?
C14 C13 C12 119.2(4) . . ?
C14 C13 H13 120.8 . . ?
C12 C13 H13 120.0 . . ?
C13 C14 C15 120.5(4) . . ?
C13 C14 H14 120.0 . . ?
C15 C14 H14 119.4 . . ?
N4 C15 C14 120.0(4) . . ?
N4 C15 C16 113.5(3) . . ?
C14 C15 C16 126.6(4) . . ?
C17 C16 C21 120.7(4) . . ?
C17 C16 C15 123.5(4) . . ?
C21 C16 C15 115.7(3) . . ?
C18 C17 C16 120.3(4) . . ?
C18 C17 H17 120.7 . . ?
C16 C17 H17 119.1 . . ?
C19 C18 C17 120.2(4) . . ?
C19 C18 H18 120.1 . . ?
C17 C18 H18 119.8 . . ?
C18 C19 C20 120.2(4) . . ?
C18 C19 H19 119.3 . . ?
C20 C19 H19 120.6 . . ?
C19 C20 C21 121.1(4) . . ?
C19 C20 H20 120.1 . . ?
C21 C20 H20 118.9 . . ?
C20 C21 C16 117.6(4) . . ?
C20 C21 Rh1 128.6(3) . . ?
C16 C21 Rh1 113.7(3) . . ?
N5 C22 C23 123.2(5) . . ?
N5 C22 H22 119.1 . . ?
C23 C22 H22 117.7 . . ?
C22 C23 C24 118.7(5) . . ?
C22 C23 H23 120.8 . . ?
C24 C23 H23 120.5 . . ?
C23 C24 C25 119.1(5) . . ?
C23 C24 H24 120.1 . . ?
C25 C24 H24 120.8 . . ?
C26 C25 C24 119.9(5) . . ?
C26 C25 H25 120.5 . . ?
C24 C25 H25 119.6 . . ?
N5 C26 C25 120.1(4) . . ?
N5 C26 C27 114.8(4) . . ?
C25 C26 C27 125.1(5) . . ?
C28 C27 C32 121.5(4) . . ?
C28 C27 C26 124.1(4) . . ?
C32 C27 C26 114.5(4) . . ?
C29 C28 C27 120.4(5) . . ?
C29 C28 H28 120.0 . . ?
C27 C28 H28 119.6 . . ?
C28 C29 C30 119.3(5) . . ?
C28 C29 H29 120.3 . . ?
C30 C29 H29 120.4 . . ?
C31 C30 C29 121.0(4) . . ?
C31 C30 H30 119.0 . . ?
C29 C30 H30 120.0 . . ?
C30 C31 C32 121.2(4) . . ?
C30 C31 H31 119.6 . . ?
C32 C31 H31 119.2 . . ?
C31 C32 C27 116.6(4) . . ?
C31 C32 Rh1 128.4(3) . . ?
C27 C32 Rh1 115.0(3) . . ?

loop_
_geom_bond_atom_site_label_1
_geom_bond_atom_site_label_2
_geom_bond_distance
_geom_bond_site_symmetry_2
_geom_bond_publ_flag
Rh1 C21 1.991(4) . ?
Rh1 C32 1.999(5) . ?
Rh1 N4 2.040(3) . ?
Rh1 N5 2.059(3) . ?
Rh1 N1 2.167(3) . ?
Rh1 N3 2.174(4) . ?
P1 F5 1.580(3) . ?
P1 F3 1.582(3) . ?
P1 F2 1.591(3) . ?
P1 F4 1.594(3) . ?
P1 F6 1.603(3) . ?
P1 F1 1.607(3) . ?
N1 C5 1.336(5) . ?
N1 C1 1.371(5) . ?
N2' C6 1.376(5) . ?
N2' C5 1.398(5) . ?
N2' H2' 0.8600 . ?
N3 C6 1.343(5) . ?
N3 C10 1.363(5) . ?
N4 C11 1.343(5) . ?
N4 C15 1.364(5) . ?
N5 C22 1.348(5) . ?
N5 C26 1.362(6) . ?
C1 C2 1.363(6) . ?
C1 H1 0.9600 . ?
C2 C3 1.385(6) . ?
C2 H2 0.9600 . ?
C3 C4 1.365(5) . ?
C3 H3 0.9599 . ?
C4 C5 1.396(5) . ?
C4 H4 0.9599 . ?
C6 C7 1.399(6) . ?
C7 C8 1.365(6) . ?
C7 H7 0.9599 . ?
C8 C9 1.387(6) . ?
C8 H8 0.9599 . ?
C9 C10 1.362(6) . ?
C9 H9 0.9601 . ?
C10 H10 0.9600 . ?
C11 C12 1.376(5) . ?
C11 H11 0.9600 . ?
C12 C13 1.381(6) . ?
C12 H12 0.9599 . ?
C13 C14 1.361(6) . ?
C13 H13 0.9600 . ?
C14 C15 1.386(6) . ?
C14 H14 0.9600 . ?
C15 C16 1.465(6) . ?
C16 C17 1.391(5) . ?
C16 C21 1.418(5) . ?
C17 C18 1.385(6) . ?
C17 H17 0.9599 . ?
C18 C19 1.381(6) . ?
C18 H18 0.9600 . ?
C19 C20 1.396(6) . ?
C19 H19 0.9600 . ?
C20 C21 1.402(5) . ?
C20 H20 0.9600 . ?
C22 C23 1.362(6) . ?
C22 H22 0.9601 . ?
C23 C24 1.379(7) . ?
C23 H23 0.9600 . ?
C24 C25 1.392(6) . ?
C24 H24 0.9599 . ?
C25 C26 1.385(6) . ?
C25 H25 0.9600 . ?
C26 C27 1.471(6) . ?
C27 C28 1.392(6) . ?
C27 C32 1.411(6) . ?
C28 C29 1.376(6) . ?
C28 H28 0.9600 . ?
C29 C30 1.384(7) . ?
C29 H29 0.9601 . ?
C30 C31 1.382(7) . ?
C30 H30 0.9599 . ?
C31 C32 1.408(6) . ?
C31 H31 0.9599 . ?

loop_
_geom_torsion_atom_site_label_1
_geom_torsion_atom_site_label_2
_geom_torsion_atom_site_label_3
_geom_torsion_atom_site_label_4
_geom_torsion
_geom_torsion_site_symmetry_1
_geom_torsion_site_symmetry_2
_geom_torsion_site_symmetry_3
_geom_torsion_site_symmetry_4
_geom_torsion_publ_flag
C21 Rh1 N1 C5 134(5) . . . . ?
C32 Rh1 N1 C5 -149.1(3) . . . . ?
N4 Rh1 N1 C5 118.4(3) . . . . ?
N5 Rh1 N1 C5 -68.6(3) . . . . ?
N3 Rh1 N1 C5 28.1(3) . . . . ?
C21 Rh1 N1 C1 -54(5) . . . . ?
C32 Rh1 N1 C1 22.9(3) . . . . ?
N4 Rh1 N1 C1 -69.6(3) . . . . ?
N5 Rh1 N1 C1 103.4(3) . . . . ?
N3 Rh1 N1 C1 -159.9(3) . . . . ?
C21 Rh1 N3 C6 150.7(3) . . . . ?
C32 Rh1 N3 C6 44(3) . . . . ?
N4 Rh1 N3 C6 -128.0(3) . . . . ?
N5 Rh1 N3 C6 55.2(3) . . . . ?
N1 Rh1 N3 C6 -31.0(3) . . . . ?
C21 Rh1 N3 C10 -19.4(3) . . . . ?
C32 Rh1 N3 C10 -127(3) . . . . ?
N4 Rh1 N3 C10 61.9(3) . . . . ?
N5 Rh1 N3 C10 -114.9(3) . . . . ?
N1 Rh1 N3 C10 158.9(3) . . . . ?
C21 Rh1 N4 C11 179.8(4) . . . . ?
C32 Rh1 N4 C11 -94.4(4) . . . . ?
N5 Rh1 N4 C11 -118.4(9) . . . . ?
N1 Rh1 N4 C11 -0.7(4) . . . . ?
N3 Rh1 N4 C11 85.2(4) . . . . ?
C21 Rh1 N4 C15 -7.1(3) . . . . ?
C32 Rh1 N4 C15 78.8(3) . . . . ?
N5 Rh1 N4 C15 54.7(10) . . . . ?
N1 Rh1 N4 C15 172.4(3) . . . . ?
N3 Rh1 N4 C15 -101.7(3) . . . . ?
C21 Rh1 N5 C22 -92.5(4) . . . . ?
C32 Rh1 N5 C22 -177.9(4) . . . . ?
N4 Rh1 N5 C22 -153.5(8) . . . . ?
N1 Rh1 N5 C22 88.1(4) . . . . ?
N3 Rh1 N5 C22 2.7(4) . . . . ?
C21 Rh1 N5 C26 92.0(3) . . . . ?
C32 Rh1 N5 C26 6.6(3) . . . . ?
N4 Rh1 N5 C26 31.0(10) . . . . ?
N1 Rh1 N5 C26 -87.4(3) . . . . ?
N3 Rh1 N5 C26 -172.8(3) . . . . ?
C5 N1 C1 C2 0.8(6) . . . . ?
Rh1 N1 C1 C2 -171.7(4) . . . . ?
N1 C1 C2 C3 -0.2(7) . . . . ?
C1 C2 C3 C4 -0.2(7) . . . . ?
C2 C3 C4 C5 0.0(7) . . . . ?
C1 N1 C5 C4 -1.0(6) . . . . ?
Rh1 N1 C5 C4 171.2(3) . . . . ?
C1 N1 C5 N2' -179.8(4) . . . . ?
Rh1 N1 C5 N2' -7.6(6) . . . . ?
C3 C4 C5 N1 0.7(7) . . . . ?
C3 C4 C5 N2' 179.5(4) . . . . ?
C6 N2' C5 N1 -30.0(7) . . . . ?
C6 N2' C5 C4 151.2(5) . . . . ?
C10 N3 C6 N2' -177.0(4) . . . . ?
Rh1 N3 C6 N2' 12.6(5) . . . . ?
C10 N3 C6 C7 5.9(6) . . . . ?
Rh1 N3 C6 C7 -164.5(3) . . . . ?
C5 N2' C6 N3 26.9(7) . . . . ?
C5 N2' C6 C7 -155.8(5) . . . . ?
N3 C6 C7 C8 -2.8(7) . . . . ?
N2' C6 C7 C8 -179.9(4) . . . . ?
C6 C7 C8 C9 -2.7(7) . . . . ?
C7 C8 C9 C10 4.6(7) . . . . ?
C8 C9 C10 N3 -1.3(7) . . . . ?
C6 N3 C10 C9 -3.9(6) . . . . ?
Rh1 N3 C10 C9 166.8(4) . . . . ?
C15 N4 C11 C12 -4.5(6) . . . . ?
Rh1 N4 C11 C12 168.4(3) . . . . ?
N4 C11 C12 C13 2.0(7) . . . . ?
C11 C12 C13 C14 1.6(7) . . . . ?
C12 C13 C14 C15 -2.6(7) . . . . ?
C11 N4 C15 C14 3.3(6) . . . . ?
Rh1 N4 C15 C14 -170.2(3) . . . . ?
C11 N4 C15 C16 -177.6(4) . . . . ?
Rh1 N4 C15 C16 8.9(5) . . . . ?
C13 C14 C15 N4 0.2(7) . . . . ?
C13 C14 C15 C16 -178.8(5) . . . . ?
N4 C15 C16 C17 171.4(4) . . . . ?
C14 C15 C16 C17 -9.6(7) . . . . ?
N4 C15 C16 C21 -5.8(6) . . . . ?
C14 C15 C16 C21 173.2(4) . . . . ?
C21 C16 C17 C18 -0.1(7) . . . . ?
C15 C16 C17 C18 -177.2(4) . . . . ?
C16 C17 C18 C19 1.0(8) . . . . ?
C17 C18 C19 C20 -1.1(8) . . . . ?
C18 C19 C20 C21 0.3(7) . . . . ?
C19 C20 C21 C16 0.5(7) . . . . ?
C19 C20 C21 Rh1 176.7(4) . . . . ?
C17 C16 C21 C20 -0.6(7) . . . . ?
C15 C16 C21 C20 176.7(4) . . . . ?
C17 C16 C21 Rh1 -177.3(4) . . . . ?
C15 C16 C21 Rh1 0.0(5) . . . . ?
C32 Rh1 C21 C20 94.7(4) . . . . ?
N4 Rh1 C21 C20 -172.6(4) . . . . ?
N5 Rh1 C21 C20 14.3(4) . . . . ?
N1 Rh1 C21 C20 172(18) . . . . ?
N3 Rh1 C21 C20 -82.6(4) . . . . ?
C32 Rh1 C21 C16 -89.1(3) . . . . ?
N4 Rh1 C21 C16 3.6(3) . . . . ?
N5 Rh1 C21 C16 -169.4(3) . . . . ?
N1 Rh1 C21 C16 -12(5) . . . . ?
N3 Rh1 C21 C16 93.7(3) . . . . ?
C26 N5 C22 C23 2.7(7) . . . . ?
Rh1 N5 C22 C23 -172.7(4) . . . . ?
N5 C22 C23 C24 -0.9(8) . . . . ?
C22 C23 C24 C25 -1.0(8) . . . . ?
C23 C24 C25 C26 1.0(8) . . . . ?
C22 N5 C26 C25 -2.6(6) . . . . ?
Rh1 N5 C26 C25 173.3(3) . . . . ?
C22 N5 C26 C27 176.3(4) . . . . ?
Rh1 N5 C26 C27 -7.8(5) . . . . ?
C24 C25 C26 N5 0.8(7) . . . . ?
C24 C25 C26 C27 -178.0(4) . . . . ?
N5 C26 C27 C28 -174.7(4) . . . . ?
C25 C26 C27 C28 4.2(7) . . . . ?
N5 C26 C27 C32 4.5(5) . . . . ?
C25 C26 C27 C32 -176.6(4) . . . . ?
C32 C27 C28 C29 0.5(7) . . . . ?
C26 C27 C28 C29 179.6(4) . . . . ?
C27 C28 C29 C30 0.0(7) . . . . ?
C28 C29 C30 C31 -0.2(8) . . . . ?
C29 C30 C31 C32 -0.1(7) . . . . ?
C30 C31 C32 C27 0.6(6) . . . . ?
C30 C31 C32 Rh1 179.3(3) . . . . ?
C28 C27 C32 C31 -0.7(6) . . . . ?
C26 C27 C32 C31 -179.9(4) . . . . ?
C28 C27 C32 Rh1 -179.7(3) . . . . ?
C26 C27 C32 Rh1 1.1(5) . . . . ?
C21 Rh1 C32 C31 81.5(4) . . . . ?
N4 Rh1 C32 C31 0.4(4) . . . . ?
N5 Rh1 C32 C31 177.2(4) . . . . ?
N1 Rh1 C32 C31 -96.8(4) . . . . ?
N3 Rh1 C32 C31 -171(3) . . . . ?
C21 Rh1 C32 C27 -99.7(3) . . . . ?
N4 Rh1 C32 C27 179.2(3) . . . . ?
N5 Rh1 C32 C27 -4.0(3) . . . . ?
N1 Rh1 C32 C27 82.0(3) . . . . ?
N3 Rh1 C32 C27 8(3) . . . . ?
